data_7153407
loop_
_publ_author_name
'Zhao, Yun'
'Sun, Yue'
'Lv, Xin'
'Liu, Yunlong'
'Chen, Maliang'
'Guo, Wei'

_publ_section_title
;
 Rhodamine-based chemosensor for Hg(2+) in aqueous solution with a broad
 pH range and its application in live cell imaging.
;
_journal_issue 18
_journal_name_full 'Organic &amp; biomolecular chemistry'
_journal_page_first 4143
_journal_page_last 4147
_journal_paper_doi 10.1039/c0ob00013b
_journal_volume 8
_journal_year 2010
_chemical_formula_sum 'C41 H44 N4 O4'
_chemical_formula_weight 656.80
_chemical_name_systematic
;
?
;
_space_group_IT_number 2
_symmetry_cell_setting triclinic
_symmetry_space_group_name_Hall '-P 1'
_symmetry_space_group_name_H-M 'P -1'
_atom_sites_solution_hydrogens geom
_atom_sites_solution_primary direct
_atom_sites_solution_secondary difmap
_audit_creation_method SHELXL-97
_cell_angle_alpha 70.46(3)
_cell_angle_beta 85.28(3)
_cell_angle_gamma 73.53(2)
_cell_formula_units_Z 2
_cell_length_a 12.014(7)
_cell_length_b 12.413(5)
_cell_length_c 13.062(7)
_cell_measurement_reflns_used 6386
_cell_measurement_temperature 113(2)
_cell_measurement_theta_max 28.0
_cell_measurement_theta_min 1.7
_cell_volume 1760.3(16)
_computing_cell_refinement CrystalClear
_computing_data_collection CrystalClear
_computing_data_reduction CrystalClear
_computing_molecular_graphics 'Bruker SHELXTL'
_computing_publication_material 'CrystalStructure 3.8'
_computing_structure_refinement 'SHELXL-97 (Sheldrick, 1997)'
_computing_structure_solution 'SHELXS-97 (Sheldrick, 1990)'
_diffrn_ambient_temperature 113(2)
_diffrn_detector_area_resol_mean 14.63
_diffrn_measured_fraction_theta_full 0.995
_diffrn_measured_fraction_theta_max 0.995
_diffrn_measurement_device_type 'Rigaku Saturn CCD area detector'
_diffrn_measurement_method '\w and \f scans'
_diffrn_radiation_monochromator multilayer
_diffrn_radiation_source 'rotating anode'
_diffrn_radiation_type MoK\a
_diffrn_radiation_wavelength 0.71073
_diffrn_reflns_av_R_equivalents 0.0527
_diffrn_reflns_av_sigmaI/netI 0.0862
_diffrn_reflns_limit_h_max 14
_diffrn_reflns_limit_h_min -14
_diffrn_reflns_limit_k_max 14
_diffrn_reflns_limit_k_min -14
_diffrn_reflns_limit_l_max 15
_diffrn_reflns_limit_l_min -12
_diffrn_reflns_number 13376
_diffrn_reflns_theta_full 25.02
_diffrn_reflns_theta_max 25.02
_diffrn_reflns_theta_min 1.65
_diffrn_standards_decay_% 0
_diffrn_standards_interval_count 0
_diffrn_standards_interval_time 0
_diffrn_standards_number 0
_exptl_absorpt_coefficient_mu 0.080
_exptl_absorpt_correction_T_max 0.9857
_exptl_absorpt_correction_T_min 0.9794
_exptl_absorpt_correction_type multi-scan
_exptl_absorpt_process_details CrystalClear
_exptl_crystal_colour Colorless
_exptl_crystal_density_diffrn 1.239
_exptl_crystal_density_meas 0
_exptl_crystal_density_method 'not measured'
_exptl_crystal_description Prism
_exptl_crystal_F_000 700
_exptl_crystal_size_max 0.26
_exptl_crystal_size_mid 0.22
_exptl_crystal_size_min 0.18
_refine_diff_density_max 0.603
_refine_diff_density_min -0.296
_refine_diff_density_rms 0.056
_refine_ls_extinction_method none
_refine_ls_goodness_of_fit_ref 1.075
_refine_ls_hydrogen_treatment constr
_refine_ls_matrix_type full
_refine_ls_number_parameters 487
_refine_ls_number_reflns 6196
_refine_ls_number_restraints 111
_refine_ls_restrained_S_all 1.117
_refine_ls_R_factor_all 0.0733
_refine_ls_R_factor_gt 0.0516
_refine_ls_shift/su_max 0.001
_refine_ls_shift/su_mean 0.000
_refine_ls_structure_factor_coef Fsqd
_refine_ls_weighting_details 'calc w=1/[\s^2^(Fo^2^)+(0.0500P)^2^+0.0000P] where P=(Fo^2^+2Fc^2^)/3'
_refine_ls_weighting_scheme calc
_refine_ls_wR_factor_gt 0.1237
_refine_ls_wR_factor_ref 0.1324
_reflns_number_gt 3497
_reflns_number_total 6196
_reflns_threshold_expression >2sigma(I)
_cod_data_source_file c0ob00013b.txt
_cod_data_source_block shelx
_cod_depositor_comments
;
The following automatic conversions were performed:

'_symmetry_cell_setting' value 'Triclinic' changed to 'triclinic'
according to /home/saulius/struct/CIF-dictionaries/cif_core.dic
dictionary named 'cif_core.dic' version 2.4.2 from
2011-04-26.

'_exptl_absorpt_correction_type' value 'MULTI-SCAN'
changed to 'multi-scan' according to
/home/saulius/struct/CIF-dictionaries/cif_core.dic dictionary named
'cif_core.dic' version 2.4.2 from
2011-04-26.

'_refine_ls_hydrogen_treatment' value 'CONSTR' changed
to 'constr' according to
/home/saulius/struct/CIF-dictionaries/cif_core.dic dictionary named
'cif_core.dic' version 2.4.2 from 2011-04-26.

Automatic conversion script
Id: cif_fix_values 1891 2012-01-12 08:04:46Z andrius 
;
_cod_original_cell_volume 1760.3(15)
_cod_original_sg_symbol_H-M P-1
_cod_database_code 7153407

loop_
_symmetry_equiv_pos_as_xyz
'x, y, z'
'-x, -y, -z'

loop_
_atom_site_label
_atom_site_type_symbol
_atom_site_fract_x
_atom_site_fract_y
_atom_site_fract_z
_atom_site_U_iso_or_equiv
_atom_site_adp_type
_atom_site_occupancy
_atom_site_symmetry_multiplicity
_atom_site_calc_flag
_atom_site_refinement_flags
_atom_site_disorder_assembly
_atom_site_disorder_group
O1 O 0.07902(13) 0.23693(12) 0.95061(12) 0.0262(4) Uani 1 1 d . . .
O2 O -0.01351(12) 0.53249(12) 0.63474(13) 0.0264(4) Uani 1 1 d . . .
O3 O 0.44586(12) 0.11953(11) 0.72498(12) 0.0250(4) Uani 1 1 d . . .
N1 N 0.00881(15) 0.06190(15) 1.08899(15) 0.0241(4) Uani 1 1 d . . .
N2 N 0.15970(14) 0.38610(14) 0.67673(15) 0.0207(4) Uani 1 1 d . . .
N3 N 0.6226(2) 0.24604(18) 0.95769(19) 0.0620(8) Uani 1 1 d D . .
N4 N 0.30711(15) -0.05171(15) 0.50315(15) 0.0274(5) Uani 1 1 d . . .
C1 C -0.02988(19) -0.0241(2) 1.1571(2) 0.0294(6) Uani 1 1 d . . .
H1A H -0.0297 -0.0895 1.1346 0.035 Uiso 1 1 calc R . .
C2 C -0.0713(2) -0.0255(2) 1.2607(2) 0.0321(6) Uani 1 1 d . . .
H2A H -0.1000 -0.0892 1.3060 0.039 Uiso 1 1 calc R . .
C3 C -0.06991(19) 0.0657(2) 1.29559(19) 0.0303(6) Uani 1 1 d . . .
H3A H -0.0980 0.0664 1.3656 0.036 Uiso 1 1 calc R . .
C4 C -0.02677(18) 0.15881(18) 1.22785(19) 0.0254(5) Uani 1 1 d . . .
C5 C -0.0146(2) 0.2531(2) 1.2603(2) 0.0348(6) Uani 1 1 d . . .
H5A H -0.0401 0.2583 1.3297 0.042 Uiso 1 1 calc R . .
C6 C 0.0335(2) 0.3355(2) 1.1917(2) 0.0391(7) Uani 1 1 d . . .
H6A H 0.0454 0.3960 1.2153 0.047 Uiso 1 1 calc R . .
C7 C 0.0667(2) 0.33445(19) 1.0856(2) 0.0341(6) Uani 1 1 d . . .
H7A H 0.0981 0.3950 1.0383 0.041 Uiso 1 1 calc R . .
C8 C 0.05354(18) 0.24624(18) 1.05141(19) 0.0243(5) Uani 1 1 d . . .
C9 C 0.00989(17) 0.15367(18) 1.12366(18) 0.0216(5) Uani 1 1 d . . .
C10 C 0.12086(19) 0.32670(18) 0.87179(18) 0.0276(6) Uani 1 1 d . . .
H10A H 0.2011 0.3211 0.8900 0.033 Uiso 1 1 calc R . .
H10B H 0.0707 0.4066 0.8674 0.033 Uiso 1 1 calc R . .
C11 C 0.11736(18) 0.30365(17) 0.76636(18) 0.0221(5) Uani 1 1 d . . .
H11A H 0.1649 0.2218 0.7741 0.027 Uiso 1 1 calc R . .
H11B H 0.0364 0.3092 0.7504 0.027 Uiso 1 1 calc R . .
C12 C 0.08939(18) 0.49225(17) 0.61625(18) 0.0206(5) Uani 1 1 d . . .
C13 C 0.16253(18) 0.54561(17) 0.52887(18) 0.0211(5) Uani 1 1 d . . .
C14 C 0.1337(2) 0.65408(18) 0.44672(19) 0.0264(5) Uani 1 1 d . . .
H14A H 0.0579 0.7068 0.4408 0.032 Uiso 1 1 calc R . .
C15 C 0.2189(2) 0.68307(19) 0.37362(19) 0.0321(6) Uani 1 1 d . . .
H15A H 0.2018 0.7568 0.3162 0.039 Uiso 1 1 calc R . .
C16 C 0.3301(2) 0.6049(2) 0.3833(2) 0.0341(6) Uani 1 1 d . . .
H16A H 0.3878 0.6270 0.3328 0.041 Uiso 1 1 calc R . .
C17 C 0.35785(19) 0.49613(19) 0.46493(19) 0.0277(6) Uani 1 1 d . . .
H17A H 0.4333 0.4428 0.4709 0.033 Uiso 1 1 calc R . .
C18 C 0.27208(18) 0.46755(17) 0.53761(18) 0.0203(5) Uani 1 1 d . . .
C19 C 0.27801(17) 0.35374(17) 0.63186(18) 0.0200(5) Uani 1 1 d . . .
C20 C 0.37017(18) 0.32603(17) 0.71628(18) 0.0201(5) Uani 1 1 d . . .
C21 C 0.37969(19) 0.41043(18) 0.76127(19) 0.0271(6) Uani 1 1 d . A .
H21A H 0.3290 0.4884 0.7353 0.033 Uiso 1 1 calc R . .
C22 C 0.4588(2) 0.38583(19) 0.8411(2) 0.0379(7) Uani 1 1 d . . .
H22A H 0.4601 0.4459 0.8705 0.045 Uiso 1 1 calc R A .
C23 C 0.5388(2) 0.2720(2) 0.8808(2) 0.0383(7) Uani 1 1 d . A .
C24 C 0.52845(19) 0.18624(18) 0.83763(19) 0.0282(6) Uani 1 1 d . . .
H24A H 0.5784 0.1079 0.8633 0.034 Uiso 1 1 calc R A .
C25 C 0.44565(18) 0.21448(18) 0.75753(18) 0.0218(5) Uani 1 1 d . A .
C26 C 0.36954(17) 0.13873(17) 0.64259(17) 0.0199(5) Uani 1 1 d . . .
C27 C 0.37714(18) 0.03857(18) 0.61427(18) 0.0223(5) Uani 1 1 d . . .
H27A H 0.4312 -0.0348 0.6506 0.027 Uiso 1 1 calc R . .
C28 C 0.30455(18) 0.04608(17) 0.53163(18) 0.0216(5) Uani 1 1 d . . .
C29 C 0.22717(18) 0.15770(18) 0.48018(19) 0.0244(5) Uani 1 1 d . . .
H29A H 0.1777 0.1661 0.4233 0.029 Uiso 1 1 calc R . .
C30 C 0.22215(18) 0.25469(18) 0.51099(18) 0.0240(5) Uani 1 1 d . . .
H30A H 0.1691 0.3287 0.4745 0.029 Uiso 1 1 calc R . .
C31 C 0.29245(17) 0.24775(17) 0.59402(18) 0.0191(5) Uani 1 1 d . . .
C32 C 0.5740(5) 0.3058(5) 1.0474(4) 0.0507(15) Uani 0.50 1 d PDU A 1
H32A H 0.6394 0.2846 1.0984 0.061 Uiso 0.50 1 calc PR A 1
H32B H 0.5562 0.3927 1.0104 0.061 Uiso 0.50 1 calc PR A 1
C33 C 0.4700(6) 0.2840(6) 1.1168(5) 0.072(2) Uani 0.50 1 d PDU A 1
H33A H 0.4560 0.3298 1.1671 0.108 Uiso 0.50 1 calc PR A 1
H33B H 0.4853 0.1992 1.1583 0.108 Uiso 0.50 1 calc PR A 1
H33C H 0.4015 0.3088 1.0700 0.108 Uiso 0.50 1 calc PR A 1
C32' C 0.6636(5) 0.3305(4) 0.9898(5) 0.0448(14) Uani 0.50 1 d PDU A 2
H32C H 0.7056 0.2857 1.0599 0.054 Uiso 0.50 1 calc PR A 2
H32D H 0.5939 0.3884 1.0045 0.054 Uiso 0.50 1 calc PR A 2
C33' C 0.7406(6) 0.4017(6) 0.9170(7) 0.073(2) Uani 0.50 1 d PDU A 2
H33D H 0.7590 0.4526 0.9528 0.109 Uiso 0.50 1 calc PR A 2
H33E H 0.7001 0.4511 0.8480 0.109 Uiso 0.50 1 calc PR A 2
H33F H 0.8127 0.3473 0.9033 0.109 Uiso 0.50 1 calc PR A 2
O4 O 0.5744(6) 0.7625(5) 0.7555(6) 0.132(2) Uani 0.50 1 d PU B 3
O5 O 0.6969(4) 0.6250(4) 0.8697(4) 0.0785(14) Uani 0.50 1 d PU B 3
C40 C 0.7939(5) 0.4313(6) 0.8703(6) 0.0582(18) Uani 0.50 1 d PU B 3
H40A H 0.8021 0.3744 0.8314 0.087 Uiso 0.50 1 calc PR B 3
H40B H 0.7683 0.3981 0.9446 0.087 Uiso 0.50 1 calc PR B 3
H40C H 0.8688 0.4473 0.8727 0.087 Uiso 0.50 1 calc PR B 3
C41 C 0.7075(6) 0.5427(5) 0.8138(6) 0.077(2) Uani 0.50 1 d PU B 3
H41A H 0.7321 0.5759 0.7382 0.092 Uiso 0.50 1 calc PR B 3
H41B H 0.6315 0.5272 0.8113 0.092 Uiso 0.50 1 calc PR B 3
C42 C 0.6245(6) 0.7323(6) 0.8390(7) 0.0704(19) Uani 0.50 1 d PU B 3
C43 C 0.6241(5) 0.8051(5) 0.8983(5) 0.0627(17) Uani 0.50 1 d PU B 3
H43A H 0.5683 0.8825 0.8658 0.094 Uiso 0.50 1 calc PR B 3
H43B H 0.7018 0.8158 0.8983 0.094 Uiso 0.50 1 calc PR B 3
H43C H 0.6018 0.7690 0.9732 0.094 Uiso 0.50 1 calc PR B 3
C34 C 0.7198(2) 0.1326(2) 0.9788(2) 0.0568(9) Uani 1 1 d . A .
H34A H 0.7378 0.1135 0.9106 0.068 Uiso 1 1 calc R . .
H34B H 0.7903 0.1447 1.0025 0.068 Uiso 1 1 calc R . .
C35 C 0.6889(3) 0.0316(2) 1.0634(2) 0.0558(8) Uani 1 1 d . . .
H35A H 0.7538 -0.0402 1.0749 0.084 Uiso 1 1 calc R A .
H35B H 0.6200 0.0185 1.0396 0.084 Uiso 1 1 calc R . .
H35C H 0.6724 0.0497 1.1315 0.084 Uiso 1 1 calc R . .
C36 C 0.2229(2) -0.0461(2) 0.4262(2) 0.0315(6) Uani 1 1 d . . .
H36A H 0.1478 0.0086 0.4356 0.038 Uiso 1 1 calc R . .
H36B H 0.2109 -0.1259 0.4435 0.038 Uiso 1 1 calc R . .
C37 C 0.2579(2) -0.0050(2) 0.3096(2) 0.0445(7) Uani 1 1 d . . .
H37A H 0.1972 -0.0029 0.2626 0.067 Uiso 1 1 calc R . .
H37B H 0.3309 -0.0601 0.2988 0.067 Uiso 1 1 calc R . .
H37C H 0.2686 0.0747 0.2912 0.067 Uiso 1 1 calc R . .
C38 C 0.39595(19) -0.16416(18) 0.54325(19) 0.0272(6) Uani 1 1 d . . .
H38A H 0.4667 -0.1489 0.5624 0.033 Uiso 1 1 calc R . .
H38B H 0.4161 -0.1999 0.4845 0.033 Uiso 1 1 calc R . .
C39 C 0.3580(2) -0.2516(2) 0.6415(2) 0.0422(7) Uani 1 1 d . . .
H39A H 0.4209 -0.3253 0.6653 0.063 Uiso 1 1 calc R . .
H39B H 0.2892 -0.2689 0.6226 0.063 Uiso 1 1 calc R . .
H39C H 0.3393 -0.2173 0.7005 0.063 Uiso 1 1 calc R . .

loop_
_atom_site_aniso_label
_atom_site_aniso_U_11
_atom_site_aniso_U_22
_atom_site_aniso_U_33
_atom_site_aniso_U_23
_atom_site_aniso_U_13
_atom_site_aniso_U_12
O1 0.0397(9) 0.0211(8) 0.0196(9) -0.0048(7) 0.0062(8) -0.0149(7)
O2 0.0198(8) 0.0277(8) 0.0295(10) -0.0117(8) -0.0001(7) -0.0003(7)
O3 0.0275(8) 0.0175(8) 0.0290(10) -0.0085(7) -0.0097(8) -0.0008(6)
N1 0.0272(10) 0.0247(10) 0.0215(11) -0.0053(9) 0.0001(9) -0.0111(8)
N2 0.0188(9) 0.0152(9) 0.0231(11) -0.0017(8) 0.0024(8) -0.0030(7)
N3 0.100(2) 0.0260(12) 0.0574(17) -0.0089(12) -0.0556(16) -0.0034(12)
N4 0.0313(11) 0.0210(10) 0.0290(12) -0.0093(9) -0.0089(10) -0.0019(8)
C1 0.0352(14) 0.0306(13) 0.0249(15) -0.0056(12) 0.0027(12) -0.0174(11)
C2 0.0330(14) 0.0367(14) 0.0263(15) -0.0038(12) 0.0045(12) -0.0178(11)
C3 0.0264(13) 0.0399(14) 0.0197(14) -0.0069(12) 0.0069(11) -0.0067(11)
C4 0.0241(12) 0.0253(12) 0.0224(14) -0.0062(11) -0.0018(11) -0.0013(10)
C5 0.0450(15) 0.0291(14) 0.0257(15) -0.0124(12) -0.0015(13) 0.0019(11)
C6 0.0642(18) 0.0249(13) 0.0298(16) -0.0125(13) -0.0055(15) -0.0086(13)
C7 0.0521(16) 0.0220(12) 0.0264(15) -0.0033(12) -0.0043(13) -0.0115(11)
C8 0.0289(13) 0.0209(12) 0.0207(14) -0.0042(11) -0.0020(11) -0.0054(10)
C9 0.0190(11) 0.0230(12) 0.0205(13) -0.0060(11) -0.0026(10) -0.0028(9)
C10 0.0351(13) 0.0209(12) 0.0258(15) -0.0022(11) 0.0018(12) -0.0131(10)
C11 0.0223(12) 0.0175(11) 0.0232(14) -0.0020(10) 0.0031(10) -0.0068(9)
C12 0.0234(12) 0.0166(11) 0.0230(14) -0.0086(10) -0.0036(11) -0.0036(9)
C13 0.0280(12) 0.0163(11) 0.0205(13) -0.0056(10) -0.0026(11) -0.0081(9)
C14 0.0342(13) 0.0179(12) 0.0250(14) -0.0044(11) -0.0064(12) -0.0051(10)
C15 0.0530(16) 0.0213(12) 0.0226(14) -0.0005(11) -0.0041(13) -0.0179(12)
C16 0.0437(15) 0.0345(14) 0.0272(15) -0.0048(12) 0.0057(13) -0.0235(12)
C17 0.0283(13) 0.0260(12) 0.0276(15) -0.0049(11) 0.0036(11) -0.0110(10)
C18 0.0242(12) 0.0164(11) 0.0208(13) -0.0051(10) -0.0010(10) -0.0076(9)
C19 0.0168(11) 0.0175(11) 0.0234(14) -0.0043(10) 0.0020(10) -0.0044(9)
C20 0.0218(12) 0.0182(11) 0.0184(13) -0.0032(10) 0.0046(10) -0.0073(9)
C21 0.0340(13) 0.0168(12) 0.0266(14) -0.0048(11) 0.0017(12) -0.0039(10)
C22 0.0616(18) 0.0217(13) 0.0286(16) -0.0075(12) -0.0142(14) -0.0055(12)
C23 0.0611(18) 0.0257(13) 0.0278(15) -0.0064(12) -0.0155(14) -0.0096(12)
C24 0.0350(14) 0.0191(12) 0.0243(14) -0.0013(11) -0.0070(12) -0.0025(10)
C25 0.0246(12) 0.0190(11) 0.0224(13) -0.0072(10) 0.0013(11) -0.0066(9)
C26 0.0194(11) 0.0214(12) 0.0181(13) -0.0037(10) 0.0007(10) -0.0075(9)
C27 0.0224(12) 0.0181(11) 0.0225(14) -0.0038(10) -0.0008(11) -0.0023(9)
C28 0.0235(12) 0.0214(12) 0.0194(13) -0.0057(10) 0.0038(10) -0.0075(9)
C29 0.0244(12) 0.0256(12) 0.0229(14) -0.0061(11) -0.0033(11) -0.0075(10)
C30 0.0222(12) 0.0183(11) 0.0255(14) -0.0016(11) -0.0009(11) -0.0028(9)
C31 0.0181(11) 0.0168(11) 0.0201(13) -0.0032(10) 0.0029(10) -0.0053(9)
C32 0.062(4) 0.055(3) 0.042(3) -0.021(3) -0.019(3) -0.014(3)
C33 0.063(4) 0.106(5) 0.045(4) -0.024(4) -0.016(4) -0.015(4)
C32' 0.051(3) 0.039(3) 0.052(4) -0.019(3) -0.019(3) -0.013(2)
C33' 0.068(5) 0.050(4) 0.100(6) -0.007(4) -0.027(4) -0.027(3)
O4 0.131(5) 0.103(4) 0.140(5) -0.023(4) -0.042(5) -0.009(4)
O5 0.056(3) 0.053(3) 0.119(4) -0.021(3) -0.020(3) -0.007(2)
C40 0.048(4) 0.058(4) 0.077(5) -0.032(4) 0.012(4) -0.020(3)
C41 0.072(4) 0.061(4) 0.098(5) -0.012(4) -0.033(4) -0.026(3)
C42 0.049(4) 0.070(4) 0.079(5) -0.002(4) -0.025(4) -0.016(3)
C43 0.050(4) 0.057(4) 0.058(4) -0.005(3) 0.021(3) -0.002(3)
C34 0.066(2) 0.0482(17) 0.053(2) 0.0059(15) -0.0386(17) -0.0262(15)
C35 0.069(2) 0.0475(17) 0.045(2) -0.0043(15) -0.0203(17) -0.0133(15)
C36 0.0323(14) 0.0307(13) 0.0331(16) -0.0153(12) -0.0054(12) -0.0038(11)
C37 0.0371(15) 0.0552(17) 0.0342(17) -0.0196(15) -0.0040(14) 0.0057(13)
C38 0.0297(13) 0.0214(12) 0.0298(15) -0.0103(11) -0.0016(11) -0.0028(10)
C39 0.0422(16) 0.0281(14) 0.0481(19) -0.0012(13) -0.0033(14) -0.0091(12)

loop_
_atom_type_symbol
_atom_type_description
_atom_type_scat_dispersion_real
_atom_type_scat_dispersion_imag
_atom_type_scat_source
C C 0.0033 0.0016 'International Tables Vol C Tables 4.2.6.8 and 6.1.1.4'
H H 0.0000 0.0000 'International Tables Vol C Tables 4.2.6.8 and 6.1.1.4'
N N 0.0061 0.0033 'International Tables Vol C Tables 4.2.6.8 and 6.1.1.4'
O O 0.0106 0.0060 'International Tables Vol C Tables 4.2.6.8 and 6.1.1.4'

loop_
_geom_angle_atom_site_label_1
_geom_angle_atom_site_label_2
_geom_angle_atom_site_label_3
_geom_angle
C8 O1 C10 118.70(15)
C25 O3 C26 118.17(15)
C1 N1 C9 117.0(2)
C12 N2 C11 122.38(18)
C12 N2 C19 114.55(18)
C11 N2 C19 122.34(16)
C23 N3 C32' 127.2(3)
C23 N3 C34 119.24(19)
C32' N3 C34 108.0(3)
C23 N3 C32 111.3(3)
C32' N3 C32 50.9(3)
C34 N3 C32 123.3(3)
C28 N4 C36 121.10(17)
C28 N4 C38 122.73(17)
C36 N4 C38 116.11(15)
N1 C1 C2 124.0(2)
N1 C1 H1A 118.0
C2 C1 H1A 118.0
C3 C2 C1 119.0(2)
C3 C2 H2A 120.5
C1 C2 H2A 120.5
C2 C3 C4 119.7(2)
C2 C3 H3A 120.1
C4 C3 H3A 120.1
C3 C4 C9 116.91(19)
C3 C4 C5 123.5(2)
C9 C4 C5 119.5(2)
C6 C5 C4 119.4(2)
C6 C5 H5A 120.3
C4 C5 H5A 120.3
C5 C6 C7 121.9(2)
C5 C6 H6A 119.0
C7 C6 H6A 119.0
C8 C7 C6 119.9(2)
C8 C7 H7A 120.1
C6 C7 H7A 120.1
O1 C8 C7 125.6(2)
O1 C8 C9 114.49(17)
C7 C8 C9 119.9(2)
N1 C9 C4 123.2(2)
N1 C9 C8 117.5(2)
C4 C9 C8 119.23(18)
O1 C10 C11 105.08(15)
O1 C10 H10A 110.7
C11 C10 H10A 110.7
O1 C10 H10B 110.7
C11 C10 H10B 110.7
H10A C10 H10B 108.8
N2 C11 C10 112.59(16)
N2 C11 H11A 109.1
C10 C11 H11A 109.1
N2 C11 H11B 109.1
C10 C11 H11B 109.1
H11A C11 H11B 107.8
O2 C12 N2 125.2(2)
O2 C12 C13 129.0(2)
N2 C12 C13 105.77(18)
C18 C13 C14 121.7(2)
C18 C13 C12 109.20(19)
C14 C13 C12 129.1(2)
C15 C14 C13 117.7(2)
C15 C14 H14A 121.2
C13 C14 H14A 121.2
C14 C15 C16 120.6(2)
C14 C15 H15A 119.7
C16 C15 H15A 119.7
C17 C16 C15 121.3(2)
C17 C16 H16A 119.3
C15 C16 H16A 119.3
C18 C17 C16 117.7(2)
C18 C17 H17A 121.1
C16 C17 H17A 121.1
C17 C18 C13 120.9(2)
C17 C18 C19 128.53(19)
C13 C18 C19 110.54(19)
N2 C19 C20 110.66(17)
N2 C19 C31 110.01(15)
C20 C19 C31 110.09(16)
N2 C19 C18 99.61(16)
C20 C19 C18 113.79(16)
C31 C19 C18 112.26(18)
C25 C20 C21 115.91(19)
C25 C20 C19 122.15(16)
C21 C20 C19 121.85(18)
C22 C21 C20 122.9(2)
C22 C21 H21A 118.6
C20 C21 H21A 118.6
C21 C22 C23 121.00(19)
C21 C22 H22A 119.5
C23 C22 H22A 119.5
N3 C23 C24 121.2(2)
N3 C23 C22 122.37(19)
C24 C23 C22 116.5(2)
C25 C24 C23 120.7(2)
C25 C24 H24A 119.7
C23 C24 H24A 119.7
C20 C25 O3 123.67(18)
C20 C25 C24 123.03(18)
O3 C25 C24 113.29(17)
C31 C26 O3 122.66(16)
C31 C26 C27 123.27(19)
O3 C26 C27 114.06(17)
C26 C27 C28 119.77(19)
C26 C27 H27A 120.1
C28 C27 H27A 120.1
N4 C28 C27 121.60(18)
N4 C28 C29 121.11(18)
C27 C28 C29 117.28(17)
C30 C29 C28 121.09(19)
C30 C29 H29A 119.5
C28 C29 H29A 119.5
C29 C30 C31 122.08(19)
C29 C30 H30A 119.0
C31 C30 H30A 119.0
C26 C31 C30 116.49(17)
C26 C31 C19 122.76(18)
C30 C31 C19 120.65(18)
C33 C32 N3 123.7(4)
C33 C32 H32A 106.4
N3 C32 H32A 106.4
C33 C32 H32B 106.4
N3 C32 H32B 106.4
H32A C32 H32B 106.5
C32 C33 H33A 109.5
C32 C33 H33B 109.5
H33A C33 H33B 109.5
C32 C33 H33C 109.5
H33A C33 H33C 109.5
H33B C33 H33C 109.5
N3 C32' C33' 121.8(5)
N3 C32' H32C 106.9
C33' C32' H32C 106.9
N3 C32' H32D 106.9
C33' C32' H32D 106.9
H32C C32' H32D 106.7
C32' C33' H33D 109.5
C32' C33' H33E 109.5
H33D C33' H33E 109.5
C32' C33' H33F 109.5
H33D C33' H33F 109.5
H33E C33' H33F 109.5
C42 O5 C41 123.0(5)
C41 C40 H40A 109.5
C41 C40 H40B 109.5
H40A C40 H40B 109.5
C41 C40 H40C 109.5
H40A C40 H40C 109.5
H40B C40 H40C 109.5
O5 C41 C40 109.2(5)
O5 C41 H41A 109.8
C40 C41 H41A 109.8
O5 C41 H41B 109.8
C40 C41 H41B 109.8
H41A C41 H41B 108.3
O4 C42 O5 116.9(8)
O4 C42 C43 124.9(7)
O5 C42 C43 117.7(6)
C42 C43 H43A 109.5
C42 C43 H43B 109.5
H43A C43 H43B 109.5
C42 C43 H43C 109.5
H43A C43 H43C 109.5
H43B C43 H43C 109.5
C35 C34 N3 111.8(3)
C35 C34 H34A 109.3
N3 C34 H34A 109.3
C35 C34 H34B 109.3
N3 C34 H34B 109.3
H34A C34 H34B 107.9
C34 C35 H35A 109.5
C34 C35 H35B 109.5
H35A C35 H35B 109.5
C34 C35 H35C 109.5
H35A C35 H35C 109.5
H35B C35 H35C 109.5
N4 C36 C37 114.0(2)
N4 C36 H36A 108.8
C37 C36 H36A 108.8
N4 C36 H36B 108.8
C37 C36 H36B 108.8
H36A C36 H36B 107.7
C36 C37 H37A 109.5
C36 C37 H37B 109.5
H37A C37 H37B 109.5
C36 C37 H37C 109.5
H37A C37 H37C 109.5
H37B C37 H37C 109.5
N4 C38 C39 112.88(19)
N4 C38 H38A 109.0
C39 C38 H38A 109.0
N4 C38 H38B 109.0
C39 C38 H38B 109.0
H38A C38 H38B 107.8
C38 C39 H39A 109.5
C38 C39 H39B 109.5
H39A C39 H39B 109.5
C38 C39 H39C 109.5
H39A C39 H39C 109.5
H39B C39 H39C 109.5

loop_
_geom_bond_atom_site_label_1
_geom_bond_atom_site_label_2
_geom_bond_distance
O1 C8 1.362(3)
O1 C10 1.421(2)
O2 C12 1.232(2)
O3 C25 1.380(2)
O3 C26 1.386(2)
N1 C1 1.314(3)
N1 C9 1.363(2)
N2 C12 1.362(3)
N2 C11 1.440(3)
N2 C19 1.491(3)
N3 C23 1.375(3)
N3 C32' 1.462(5)
N3 C34 1.511(3)
N3 C32 1.578(5)
N4 C28 1.375(2)
N4 C36 1.455(3)
N4 C38 1.456(3)
C1 C2 1.400(3)
C1 H1A 0.9500
C2 C3 1.359(3)
C2 H2A 0.9500
C3 C4 1.402(3)
C3 H3A 0.9500
C4 C9 1.412(3)
C4 C5 1.418(3)
C5 C6 1.349(3)
C5 H5A 0.9500
C6 C7 1.412(3)
C6 H6A 0.9500
C7 C8 1.364(3)
C7 H7A 0.9500
C8 C9 1.422(3)
C10 C11 1.503(3)
C10 H10A 0.9900
C10 H10B 0.9900
C11 H11A 0.9900
C11 H11B 0.9900
C12 C13 1.474(3)
C13 C18 1.383(3)
C13 C14 1.384(3)
C14 C15 1.381(3)
C14 H14A 0.9500
C15 C16 1.397(3)
C15 H15A 0.9500
C16 C17 1.383(3)
C16 H16A 0.9500
C17 C18 1.382(3)
C17 H17A 0.9500
C18 C19 1.520(3)
C19 C20 1.514(3)
C19 C31 1.516(3)
C20 C25 1.378(3)
C20 C21 1.395(3)
C21 C22 1.367(3)
C21 H21A 0.9500
C22 C23 1.418(3)
C22 H22A 0.9500
C23 C24 1.398(3)
C24 C25 1.391(3)
C24 H24A 0.9500
C26 C31 1.380(3)
C26 C27 1.389(3)
C27 C28 1.406(3)
C27 H27A 0.9500
C28 C29 1.409(3)
C29 C30 1.376(3)
C29 H29A 0.9500
C30 C31 1.394(3)
C30 H30A 0.9500
C32 C33 1.516(7)
C32 H32A 0.9900
C32 H32B 0.9900
C33 H33A 0.9800
C33 H33B 0.9800
C33 H33C 0.9800
C32' C33' 1.516(7)
C32' H32C 0.9900
C32' H32D 0.9900
C33' H33D 0.9800
C33' H33E 0.9800
C33' H33F 0.9800
O4 C42 1.182(8)
O5 C42 1.317(7)
O5 C41 1.416(7)
C40 C41 1.471(8)
C40 H40A 0.9800
C40 H40B 0.9800
C40 H40C 0.9800
C41 H41A 0.9900
C41 H41B 0.9900
C42 C43 1.372(8)
C43 H43A 0.9800
C43 H43B 0.9800
C43 H43C 0.9800
C34 C35 1.484(4)
C34 H34A 0.9900
C34 H34B 0.9900
C35 H35A 0.9800
C35 H35B 0.9800
C35 H35C 0.9800
C36 C37 1.502(3)
C36 H36A 0.9900
C36 H36B 0.9900
C37 H37A 0.9800
C37 H37B 0.9800
C37 H37C 0.9800
C38 C39 1.512(3)
C38 H38A 0.9900
C38 H38B 0.9900
C39 H39A 0.9800
C39 H39B 0.9800
C39 H39C 0.9800

loop_
_geom_torsion_atom_site_label_1
_geom_torsion_atom_site_label_2
_geom_torsion_atom_site_label_3
_geom_torsion_atom_site_label_4
_geom_torsion
C9 N1 C1 C2 1.2(3)
N1 C1 C2 C3 -1.5(3)
C1 C2 C3 C4 -0.3(3)
C2 C3 C4 C9 2.1(3)
C2 C3 C4 C5 -175.5(2)
C3 C4 C5 C6 176.5(2)
C9 C4 C5 C6 -1.0(3)
C4 C5 C6 C7 3.5(4)
C5 C6 C7 C8 -2.0(4)
C10 O1 C8 C7 -1.4(3)
C10 O1 C8 C9 178.66(17)
C6 C7 C8 O1 178.1(2)
C6 C7 C8 C9 -2.0(3)
C1 N1 C9 C4 0.8(3)
C1 N1 C9 C8 178.89(19)
C3 C4 C9 N1 -2.4(3)
C5 C4 C9 N1 175.26(19)
C3 C4 C9 C8 179.53(19)
C5 C4 C9 C8 -2.8(3)
O1 C8 C9 N1 6.1(3)
C7 C8 C9 N1 -173.89(19)
O1 C8 C9 C4 -175.74(17)
C7 C8 C9 C4 4.3(3)
C8 O1 C10 C11 -169.07(17)
C12 N2 C11 C10 -88.0(2)
C19 N2 C11 C10 102.3(2)
O1 C10 C11 N2 -178.79(16)
C11 N2 C12 O2 4.9(3)
C19 N2 C12 O2 175.31(17)
C11 N2 C12 C13 -175.91(16)
C19 N2 C12 C13 -5.5(2)
O2 C12 C13 C18 -178.40(18)
N2 C12 C13 C18 2.5(2)
O2 C12 C13 C14 0.4(3)
N2 C12 C13 C14 -178.75(18)
C18 C13 C14 C15 -0.8(3)
C12 C13 C14 C15 -179.42(18)
C13 C14 C15 C16 -0.1(3)
C14 C15 C16 C17 0.9(3)
C15 C16 C17 C18 -0.7(3)
C16 C17 C18 C13 -0.2(3)
C16 C17 C18 C19 178.05(18)
C14 C13 C18 C17 1.0(3)
C12 C13 C18 C17 179.87(17)
C14 C13 C18 C19 -177.59(17)
C12 C13 C18 C19 1.3(2)
C12 N2 C19 C20 126.06(17)
C11 N2 C19 C20 -63.5(2)
C12 N2 C19 C31 -112.08(19)
C11 N2 C19 C31 58.3(2)
C12 N2 C19 C18 6.0(2)
C11 N2 C19 C18 176.39(16)
C17 C18 C19 N2 177.45(19)
C13 C18 C19 N2 -4.12(19)
C17 C18 C19 C20 59.7(3)
C13 C18 C19 C20 -121.87(18)
C17 C18 C19 C31 -66.2(3)
C13 C18 C19 C31 112.25(19)
N2 C19 C20 C25 115.5(2)
C31 C19 C20 C25 -6.3(3)
C18 C19 C20 C25 -133.3(2)
N2 C19 C20 C21 -61.0(3)
C31 C19 C20 C21 177.20(19)
C18 C19 C20 C21 50.2(3)
C25 C20 C21 C22 0.3(3)
C19 C20 C21 C22 177.0(2)
C20 C21 C22 C23 1.8(4)
C32' N3 C23 C24 163.2(4)
C34 N3 C23 C24 12.8(4)
C32 N3 C23 C24 -140.4(3)
C32' N3 C23 C22 -16.9(5)
C34 N3 C23 C22 -167.3(3)
C32 N3 C23 C22 39.5(4)
C21 C22 C23 N3 177.2(3)
C21 C22 C23 C24 -2.9(4)
N3 C23 C24 C25 -178.1(2)
C22 C23 C24 C25 2.0(4)
C21 C20 C25 O3 177.9(2)
C19 C20 C25 O3 1.2(3)
C21 C20 C25 C24 -1.2(3)
C19 C20 C25 C24 -177.9(2)
C26 O3 C25 C20 3.1(3)
C26 O3 C25 C24 -177.71(18)
C23 C24 C25 C20 0.0(4)
C23 C24 C25 O3 -179.1(2)
C25 O3 C26 C31 -1.4(3)
C25 O3 C26 C27 179.12(18)
C31 C26 C27 C28 0.6(3)
O3 C26 C27 C28 -179.90(18)
C36 N4 C28 C27 173.0(2)
C38 N4 C28 C27 -9.9(3)
C36 N4 C28 C29 -5.8(3)
C38 N4 C28 C29 171.3(2)
C26 C27 C28 N4 -178.2(2)
C26 C27 C28 C29 0.7(3)
N4 C28 C29 C30 178.0(2)
C27 C28 C29 C30 -0.9(3)
C28 C29 C30 C31 -0.1(3)
O3 C26 C31 C30 178.98(19)
C27 C26 C31 C30 -1.6(3)
O3 C26 C31 C19 -4.7(3)
C27 C26 C31 C19 174.8(2)
C29 C30 C31 C26 1.3(3)
C29 C30 C31 C19 -175.1(2)
N2 C19 C31 C26 -114.2(2)
C20 C19 C31 C26 8.0(3)
C18 C19 C31 C26 135.9(2)
N2 C19 C31 C30 62.0(3)
C20 C19 C31 C30 -175.79(19)
C18 C19 C31 C30 -47.9(3)
C23 N3 C32 C33 57.8(6)
C32' N3 C32 C33 179.1(7)
C34 N3 C32 C33 -94.1(5)
C23 N3 C32' C33' -73.3(6)
C34 N3 C32' C33' 79.7(6)
C32 N3 C32' C33' -161.6(7)
C42 O5 C41 C40 -178.9(6)
C41 O5 C42 O4 -6.7(11)
C41 O5 C42 C43 -178.5(6)
C23 N3 C34 C35 -88.8(3)
C32' N3 C34 C35 115.6(3)
C32 N3 C34 C35 61.1(4)
C28 N4 C36 C37 87.4(3)
C38 N4 C36 C37 -89.9(2)
C28 N4 C38 C39 96.0(2)
C36 N4 C38 C39 -86.8(2)
